data_9006543
loop_
_publ_author_name
'Miletich, R.'
'Allan, D. R.'
'Angel, R. J.'

_publ_section_title
;
 Structural control of polyhedral compression in synthetic braunite,
 Mn2+Mn3+6O8SiO4
 Sample: P = 1.38 GPa
;
_journal_name_full 'Physics and Chemistry of Minerals'
_journal_page_first 183
_journal_page_last 192
_journal_paper_doi 10.1007/s002690050101
_journal_volume 25
_journal_year 1998
_chemical_formula_sum 'Mn7 O12 Si'
_chemical_name_mineral Braunite
_space_group_IT_number 142
_symmetry_space_group_name_Hall '-I 4bd 2c'
_symmetry_space_group_name_H-M 'I 41/a c d :2'
_cell_angle_alpha 90
_cell_angle_beta 90
_cell_angle_gamma 90
_cell_length_a 9.4007
_cell_length_b 9.4007
_cell_length_c 18.6574
_cell_formula_units_Z 8
_cell_volume 1648.813
_database_code_amcsd 0008125
_diffrn_ambient_pressure 1.38e+06
_exptl_crystal_density_diffrn 4.872
_cod_original_sg_symbol_H-M 'I 41/a c d'
_cod_original_formula_sum 'Mn7 Si O12'
_cod_database_code 9006543

loop_
_space_group_symop_operation_xyz
x,y,z
1/2+x,1/2+y,1/2+z
1/4-y,3/4-x,3/4+z
3/4-y,1/4-x,1/4+z
1/4+y,3/4+x,3/4-z
3/4+y,1/4+x,1/4-z
1/4+y,3/4-x,1/4-z
3/4+y,1/4-x,3/4-z
1/4-y,3/4+x,1/4+z
3/4-y,1/4+x,3/4+z
1/2+x,-y,z
+x,1/2-y,1/2+z
1/2-x,y,-z
-x,1/2+y,1/2-z
1/2+x,y,1/2-z
+x,1/2+y,-z
1/2-x,-y,1/2+z
-x,1/2-y,+z
1/4+y,1/4+x,1/4+z
3/4+y,3/4+x,3/4+z
1/4-y,1/4-x,1/4-z
3/4-y,3/4-x,3/4-z
1/4-y,1/4+x,3/4-z
3/4-y,3/4+x,1/4-z
1/4+y,1/4-x,3/4+z
3/4+y,3/4-x,1/4+z
-x,y,1/2+z
1/2-x,1/2+y,+z
x,-y,1/2-z
1/2+x,1/2-y,-z
-x,-y,-z
1/2-x,1/2-y,1/2-z

loop_
_atom_site_aniso_label
_atom_site_aniso_U_11
_atom_site_aniso_U_22
_atom_site_aniso_U_33
_atom_site_aniso_U_12
_atom_site_aniso_U_13
_atom_site_aniso_U_23
Mn1 0.01657 0.01657 0.01393 -0.00439 0.00000 0.00000
Mn2 0.01177 0.01048 0.01093 -0.00170 -0.00062 -0.00018
Mn3 0.00958 0.01092 0.01005 0.00000 0.00009 0.00000
Mn4 0.01048 0.01048 0.00988 -0.00067 0.00044 0.00044
Si 0.01007 0.01007 0.01093 0.00000 0.00000 0.00000

loop_
_atom_site_label
_atom_site_fract_x
_atom_site_fract_y
_atom_site_fract_z
_atom_site_U_iso_or_equiv
Mn1 0.00000 0.25000 0.12500 0.01469
Mn2 0.00000 0.00000 0.00000 0.01102
Mn3 0.25000 0.21611 0.00000 0.01026
Mn4 0.23242 0.48242 0.12500 0.01026
Si 0.00000 0.25000 0.37500 0.01039
O1 0.14963 0.85538 0.94580 0.01343
O2 0.14506 0.07319 0.05720 0.01216
O3 0.07862 0.13392 0.92569 0.01191

loop_
_cod_related_entry_id
_cod_related_entry_database
_cod_related_entry_code
1 AMCSD 0008125
